data_4340105
loop_
_publ_author_name
'Ahern, John C.'
'Roberts, Ryan J.'
'Follansbee, Philip'
'McLaughlin, Jeffrey'
'Leznoff, Daniel B.'
'Patterson, Howard H.'

_publ_section_title
;
 Structure and Emissive Properties of Heterobimetallic Ln-Au Coordination
 Polymers: Role of Tb and Eu in Non-aurophilic [(n)Bu4N]2[Ln(NO3)4Au(CN)2]
 versus Aurophilic Ln[Au(CN)2]3&#x00B7;3H2O/3D2O Chains.
;
_journal_issue 14
_journal_name_full 'Inorganic chemistry'
_journal_page_first 7571
_journal_page_last 7579
_journal_paper_doi 10.1021/ic500890r
_journal_volume 53
_journal_year 2014
_chemical_absolute_configuration ad
_chemical_formula_moiety 'C34 H72 Au1 Eu0.50 N8 O12 Tb0.50'
_chemical_formula_sum 'C34 H72 Au Eu0.5 N8 O12 Tb0.5'
_chemical_formula_weight 1137.40
_chemical_name_systematic ?
_space_group_IT_number 24
_symmetry_cell_setting orthorhombic
_symmetry_space_group_name_Hall 'I 2b 2c'
_symmetry_space_group_name_H-M 'I 21 21 21'
_atom_sites_solution_hydrogens difmap
_atom_sites_solution_primary direct
_cell_angle_alpha 90
_cell_angle_beta 90
_cell_angle_gamma 90
_cell_formula_units_Z 4
_cell_length_a 12.0199(3)
_cell_length_b 12.0211(3)
_cell_length_c 34.9690(10)
_cell_measurement_reflns_used 9773
_cell_measurement_temperature 296(2)
_cell_measurement_theta_max 30.36
_cell_measurement_theta_min 2.33
_cell_volume 5052.8(2)
_computing_cell_refinement 'Bruker SAINT'
_computing_data_collection 'Bruker APEX2'
_computing_data_reduction 'Bruker SAINT'
_computing_structure_solution
; 
 SIR92 (Altomare et al, 1994)
 CRYSTALS (Watkin, 1988) 
;
_diffrn_ambient_temperature 293
_diffrn_measured_fraction_theta_full 1.000
_diffrn_measured_fraction_theta_max 1.000
_diffrn_measurement_device_type 'Bruker APEX-II CCD'
_diffrn_measurement_method \w/2\q
_diffrn_radiation_monochromator graphite
_diffrn_radiation_type 'Mo K\a'
_diffrn_radiation_wavelength 0.71073
_diffrn_reflns_av_R_equivalents 0.019
_diffrn_reflns_limit_h_max 16
_diffrn_reflns_limit_h_min -17
_diffrn_reflns_limit_k_max 17
_diffrn_reflns_limit_k_min -16
_diffrn_reflns_limit_l_max 49
_diffrn_reflns_limit_l_min -49
_diffrn_reflns_number 7750
_diffrn_reflns_theta_full 30.548
_diffrn_reflns_theta_max 30.548
_diffrn_reflns_theta_min 1.791
_exptl_absorpt_coefficient_mu 4.266
_exptl_absorpt_correction_T_max 0.7461
_exptl_absorpt_correction_T_min 0.6981
_exptl_absorpt_correction_type multi-scan
_exptl_crystal_colour colourless
_exptl_crystal_density_diffrn 1.495
_exptl_crystal_description block
_exptl_crystal_F_000 2284
_exptl_crystal_size_max 0.285
_exptl_crystal_size_mid 0.218
_exptl_crystal_size_min 0.21
_refine_diff_density_max 1.06
_refine_diff_density_min -0.81
_refine_ls_abs_structure_details 'Flack (1983), 3478 Friedel-pairs'
_refine_ls_abs_structure_Flack 0.42(7)
_refine_ls_extinction_method None
_refine_ls_goodness_of_fit_ref 1.0772
_refine_ls_hydrogen_treatment constr
_refine_ls_matrix_type full
_refine_ls_number_parameters 264
_refine_ls_number_reflns 6979
_refine_ls_number_restraints 4
_refine_ls_R_factor_all 0.0273
_refine_ls_R_factor_gt 0.0229
_refine_ls_shift/su_max 0.0125159
_refine_ls_structure_factor_coef F
_refine_ls_weighting_details
;
 Method, part 1, Chebychev polynomial, (Watkin, 1994, Prince, 1982) 
 [weight] = 1.0/[A~0~*T~0~(x)+A~1~*T~1~(x) ... +A~n-1~]*T~n-1~(x)] 
 where A~i~ are the Chebychev coefficients listed below and x= Fcalc/Fmax 
 Method = Robust Weighting (Prince, 1982) 
 W = [weight] * [1-(deltaF/6*sigmaF)^2^]^2^ 
 A~i~ are: 
 0.165 0.124 0.103 0.436E-01 0.114E-01 
;
_refine_ls_weighting_scheme calc
_refine_ls_wR_factor_all 0.0277
_refine_ls_wR_factor_gt 0.0208
_refine_ls_wR_factor_ref 0.0205
_reflns_limit_h_max 17
_reflns_limit_h_min -17
_reflns_limit_k_max 17
_reflns_limit_k_min 0
_reflns_limit_l_max 49
_reflns_limit_l_min 0
_reflns_number_gt 7102
_reflns_number_total 7750
_reflns_threshold_expression I>2.0\s(I)
_oxford_diffrn_Wilson_B_factor 3.56
_oxford_diffrn_Wilson_scale 317.34
_oxford_refine_ls_r_factor_ref 0.0223
_oxford_refine_ls_scale 0.06243(5)
_oxford_reflns_number_all 7750
_oxford_reflns_threshold_expression_ref I>2.5\s(I)
_cod_data_source_file ic500890r_si_001.cif
_cod_data_source_block EuTbAu
_cod_depositor_comments
;
The following automatic conversions were performed:

'_symmetry_cell_setting' value 'Orthorhombic' changed to
'orthorhombic' according to
/usr/data/users/saulius/crontab/automatic-downloads/rss-feeds/ACS/lib/dictionaries/cif_core.dic
dictionary named 'cif_core.dic' version 2.4.2 from
2011-04-26.

'_exptl_absorpt_correction_type' value 'Multi-scan'
changed to 'multi-scan' according to
/usr/data/users/saulius/crontab/automatic-downloads/rss-feeds/ACS/lib/dictionaries/cif_core.dic
dictionary named 'cif_core.dic' version 2.4.2 from 2011-04-26.

Automatic conversion script
Id: cif_fix_values 2281 2013-09-26 08:29:07Z andrius 

 Adding full bibliography for 4340105--4340108.cif.

The following automatic conversions were performed:

'_atom_sites_solution_hydrogens' value 'diffmap' was changed to
'difmap'.

Automatic conversion script
Id: cif_fix_values 6452 2018-10-05 10:23:21Z andrius 
;
_cod_original_sg_symbol_H-M 'I 21 21 21 '
_cod_original_formula_sum 'C34 H72 Au1 Eu0.50 N8 O12 Tb0.50'
_cod_database_code 4340105

loop_
_symmetry_equiv_pos_as_xyz
x,y,z
x+1/2,y+1/2,z+1/2
x+1/2,-y+1/2,-z
x+1,-y+1,-z+1/2
-x,y+1/2,-z+1/2
-x+1/2,y+1,-z+1
-x+1/2,-y,z+1/2
-x+1,-y+1/2,z+1

loop_
_atom_site_label
_atom_site_type_symbol
_atom_site_fract_x
_atom_site_fract_y
_atom_site_fract_z
_atom_site_U_iso_or_equiv
_atom_site_occupancy
_atom_site_adp_type
_atom_site_refinement_flags_posn
_atom_site_refinement_flags_adp
Au1 Au 0.2500 0.82931(2) 0.5000 0.0570 1.0000 Uani S T
Tb1 Tb 0.500000(4) 0.750000(4) 0.631503(4) 0.0733 0.5000 Uani S T
Eu1 Eu 0.500000(4) 0.750000(4) 0.631503(4) 0.0258 0.5000 Uani S T
O1 O 0.3586(3) 0.8800(3) 0.65552(12) 0.0825 1.0000 Uani . .
O2 O 0.3650(6) 0.9730(5) 0.70740(15) 0.1294 1.0000 Uani . .
O3 O 0.4993(6) 0.8685(4) 0.68986(11) 0.1040 1.0000 Uani . .
O4 O 0.5694(3) 0.9369(3) 0.60970(12) 0.0741 1.0000 Uani . .
O5 O 0.7310(4) 1.0034(4) 0.61968(17) 0.1112 1.0000 Uani . .
O6 O 0.6893(3) 0.8378(4) 0.63861(13) 0.0802 1.0000 Uani . .
N1 N 0.3868(3) 0.8049(4) 0.57450(10) 0.0691 1.0000 Uani . .
N2 N 0.5000 0.2500 0.10273(13) 0.0611 1.0000 Uani S T
N3 N 0.0000 0.7500 0.16130(15) 0.0689 1.0000 Uani S T
N4 N 0.4061(5) 0.9093(4) 0.68437(14) 0.0770 1.0000 Uani . .
N5 N 0.6647(3) 0.9275(4) 0.62321(12) 0.0616 1.0000 Uani . .
C1 C 0.5729(3) 0.3267(6) 0.12736(16) 0.0765 1.0000 Uani . .
C2 C 0.5121(7) 0.4012(7) 0.15542(19) 0.1054 1.0000 Uani . .
C3 C 0.5781(9) 0.4923(15) 0.1706(4) 0.2059 1.0000 Uani . .
C4 C 0.5294(17) 0.5722(14) 0.1904(6) 0.2837 1.0000 Uani . .
C5 C 0.5769(4) 0.1798(6) 0.07836(15) 0.0685 1.0000 Uani . .
C6 C 0.5248(5) 0.0998(7) 0.05062(18) 0.0894 1.0000 Uani . .
C7 C 0.6094(7) 0.0389(7) 0.0280(2) 0.1053 1.0000 Uani . .
C8 C 0.5621(8) -0.0405(8) 0.0009(3) 0.1489 1.0000 Uani . .
C9 C 0.0736(5) 0.6770(5) 0.18621(15) 0.0748 1.0000 Uani . .
C10 C 0.1484(5) 0.7380(6) 0.21388(18) 0.0878 1.0000 Uani . .
C11 C 0.2232(7) 0.6561(6) 0.2356(2) 0.1145 1.0000 Uani . .
C12 C 0.2958(7) 0.7027(10) 0.2635(3) 0.1410 1.0000 Uani . .
C13 C -0.0697(6) 0.6733(5) 0.13682(18) 0.0864 1.0000 Uani . .
C14 C -0.1457(8) 0.7206(6) 0.1080(2) 0.1185 1.0000 Uani . .
C15 C -0.2023(9) 0.6384(10) 0.0845(3) 0.1395 1.0000 Uani . .
C16 C -0.2794(15) 0.6833(14) 0.0574(4) 0.2459 1.0000 Uani . .
C17 C 0.3386(4) 0.8203(5) 0.54732(12) 0.0600 1.0000 Uani . .
H11 H 0.6140 0.3749 0.1103 0.083(10) 1.0000 Uiso R .
H12 H 0.6232 0.2795 0.1410 0.083(10) 1.0000 Uiso R .
H21 H 0.4481 0.4343 0.1431 0.117(10) 1.0000 Uiso R .
H22 H 0.4866 0.3579 0.1778 0.117(10) 1.0000 Uiso R .
H31 H 0.6265 0.4602 0.1890 0.224(10) 1.0000 Uiso R .
H32 H 0.6208 0.5215 0.1500 0.224(10) 1.0000 Uiso R .
H41 H 0.5842 0.6234 0.1989 0.398(10) 1.0000 Uiso R .
H42 H 0.4872 0.5466 0.2116 0.398(10) 1.0000 Uiso R .
H43 H 0.4815 0.6080 0.1726 0.398(10) 1.0000 Uiso R .
H51 H 0.6248 0.1371 0.0956 0.073(8) 1.0000 Uiso R .
H52 H 0.6217 0.2313 0.0638 0.073(8) 1.0000 Uiso R .
H61 H 0.4836 0.0461 0.0660 0.098(8) 1.0000 Uiso R .
H62 H 0.4748 0.1399 0.0332 0.098(8) 1.0000 Uiso R .
H71 H 0.6564 -0.0019 0.0454 0.117(8) 1.0000 Uiso R .
H72 H 0.6551 0.0923 0.0141 0.117(8) 1.0000 Uiso R .
H81 H 0.4885 -0.0187 -0.0070 0.216(8) 1.0000 Uiso R .
H82 H 0.6092 -0.0474 -0.0214 0.216(8) 1.0000 Uiso R .
H83 H 0.5590 -0.1134 0.0126 0.216(8) 1.0000 Uiso R .
H91 H 0.1205 0.6353 0.1689 0.101(10) 1.0000 Uiso R .
H92 H 0.0260 0.6263 0.1999 0.100(10) 1.0000 Uiso R .
H101 H 0.1934 0.7901 0.2000 0.117(10) 1.0000 Uiso R .
H102 H 0.1054 0.7758 0.2331 0.117(10) 1.0000 Uiso R .
H111 H 0.1763 0.6044 0.2483 0.147(10) 1.0000 Uiso R .
H112 H 0.2676 0.6181 0.2173 0.147(10) 1.0000 Uiso R .
H121 H 0.3379 0.6451 0.2751 0.174(10) 1.0000 Uiso R .
H122 H 0.2534 0.7403 0.2824 0.174(10) 1.0000 Uiso R .
H123 H 0.3446 0.7540 0.2514 0.174(10) 1.0000 Uiso R .
H131 H -0.1178 0.6330 0.1544 0.088(10) 1.0000 Uiso R .
H132 H -0.0194 0.6195 0.1250 0.088(10) 1.0000 Uiso R .
H141 H -0.2031 0.7644 0.1206 0.129(10) 1.0000 Uiso R .
H142 H -0.1027 0.7687 0.0909 0.129(10) 1.0000 Uiso R .
H151 H -0.2415 0.5855 0.1003 0.149(10) 1.0000 Uiso R .
H152 H -0.1449 0.5996 0.0707 0.149(10) 1.0000 Uiso R .
H161 H -0.2333 0.7359 0.0396 0.352(10) 1.0000 Uiso R .
H162 H -0.3149 0.6166 0.0422 0.352(10) 1.0000 Uiso R .
H163 H -0.3380 0.7278 0.0731 0.352(10) 1.0000 Uiso R .

loop_
_atom_site_aniso_label
_atom_site_aniso_U_11
_atom_site_aniso_U_22
_atom_site_aniso_U_33
_atom_site_aniso_U_23
_atom_site_aniso_U_13
_atom_site_aniso_U_12
Au1 0.04891(12) 0.0816(2) 0.04062(10) 0.0000 -0.00890(11) 0.0000
Tb1 0.0743(10) 0.0795(14) 0.0660(8) 0.0000 0.0000 -0.0035(10)
Eu1 0.0210(3) 0.0389(6) 0.0175(2) 0.0000 0.0000 0.0106(4)
O1 0.077(2) 0.082(3) 0.089(2) -0.023(2) 0.006(2) 0.0213(19)
O2 0.185(5) 0.099(4) 0.105(3) -0.048(3) 0.073(4) -0.014(4)
O3 0.141(4) 0.107(3) 0.064(2) -0.027(2) -0.013(3) 0.010(4)
O4 0.063(2) 0.067(2) 0.093(2) 0.0110(19) 0.0125(18) 0.0113(18)
O5 0.072(3) 0.073(3) 0.189(5) -0.012(3) 0.035(3) -0.019(2)
O6 0.0510(15) 0.074(2) 0.115(3) -0.001(3) -0.0077(17) 0.0107(17)
N1 0.061(2) 0.099(3) 0.0479(19) 0.008(2) -0.0105(16) 0.004(2)
N2 0.035(2) 0.085(4) 0.063(2) 0.0000 0.0000 0.000(3)
N3 0.081(4) 0.042(3) 0.084(3) 0.0000 0.0000 0.006(3)
N4 0.100(3) 0.064(3) 0.067(3) -0.008(2) 0.028(3) -0.006(3)
N5 0.0419(18) 0.052(3) 0.091(3) -0.013(2) 0.0163(17) 0.0068(15)
C1 0.040(2) 0.107(4) 0.083(3) -0.010(4) -0.001(2) -0.007(2)
C2 0.096(4) 0.142(6) 0.078(3) -0.028(4) -0.004(4) 0.000(5)
C3 0.113(8) 0.261(17) 0.243(15) -0.163(14) 0.034(8) -0.023(9)
C4 0.26(2) 0.197(15) 0.39(3) -0.170(17) -0.031(19) -0.038(15)
C5 0.043(2) 0.078(4) 0.084(3) -0.003(3) 0.002(2) 0.009(2)
C6 0.066(4) 0.107(5) 0.095(4) -0.017(4) -0.002(3) 0.013(3)
C7 0.101(5) 0.098(6) 0.117(5) -0.032(5) 0.012(4) 0.006(4)
C8 0.154(7) 0.177(9) 0.116(5) -0.035(9) -0.009(8) 0.032(6)
C9 0.086(3) 0.054(3) 0.084(3) 0.012(3) 0.009(3) 0.017(2)
C10 0.092(4) 0.075(4) 0.096(4) 0.011(4) -0.011(3) 0.012(3)
C11 0.156(8) 0.099(5) 0.088(4) 0.031(4) 0.017(5) 0.074(5)
C12 0.134(7) 0.199(12) 0.090(5) 0.012(6) -0.006(5) 0.042(6)
C13 0.102(4) 0.067(4) 0.090(4) -0.020(4) 0.007(3) 0.005(3)
C14 0.167(8) 0.085(6) 0.103(5) -0.038(4) -0.034(5) 0.010(5)
C15 0.146(8) 0.163(12) 0.109(5) -0.016(6) -0.026(5) -0.035(6)
C16 0.31(2) 0.242(18) 0.189(10) 0.056(12) -0.143(14) -0.100(16)
C17 0.052(2) 0.083(3) 0.0450(19) -0.001(2) -0.0093(16) 0.004(2)

loop_
_atom_type_symbol
_atom_type_scat_dispersion_real
_atom_type_scat_dispersion_imag
_atom_type_scat_Cromer_Mann_a1
_atom_type_scat_Cromer_Mann_b1
_atom_type_scat_Cromer_Mann_a2
_atom_type_scat_Cromer_Mann_b2
_atom_type_scat_Cromer_Mann_a3
_atom_type_scat_Cromer_Mann_b3
_atom_type_scat_Cromer_Mann_a4
_atom_type_scat_Cromer_Mann_b4
_atom_type_scat_Cromer_Mann_c
_atom_type_scat_source
C 0.0033 0.0016 2.3100 20.8439 1.0200 10.2075 1.5886 0.5687 0.8650 51.6512 0.2156 'International Tables Vol C 4.2.6.8 and 6.1.1.4'
H 0.0000 0.0000 0.4930 10.5109 0.3229 26.1257 0.1402 3.1424 0.0408 57.7998 0.0030 'International Tables Vol C 4.2.6.8 and 6.1.1.4'
N 0.0061 0.0033 12.2126 0.0057 3.1322 9.8933 2.0125 28.9975 1.1663 0.5826 -11.5290 'International Tables Vol C 4.2.6.8 and 6.1.1.4'
O 0.0106 0.0060 3.0485 13.2771 2.2868 5.7011 1.5463 0.3239 0.8670 32.9089 0.2508 'International Tables Vol C 4.2.6.8 and 6.1.1.4'
Tb -0.1723 4.1537 25.8976 2.2426 18.2185 0.1961 14.3167 12.6648 2.9535 115.3620 3.5822 'International Tables Vol C 4.2.6.8 and 6.1.1.4'
Eu -0.1578 3.6682 24.6274 2.3879 19.0886 0.1942 13.7603 13.7546 2.9227 123.1740 2.5745 'International Tables Vol C 4.2.6.8 and 6.1.1.4'
Au -2.0133 8.8022 16.8819 0.4611 18.5913 8.6216 25.5582 1.4826 5.8600 36.3956 12.0658 'International Tables Vol C 4.2.6.8 and 6.1.1.4'

loop_
_geom_angle_atom_site_label_1
_geom_angle_site_symmetry_1
_geom_angle_atom_site_label_2
_geom_angle_atom_site_label_3
_geom_angle_site_symmetry_3
_geom_angle
_geom_angle_publ_flag
C17 6_545 Au1 C17 . 173.7(4) yes
O6 8_564 Tb1 O4 8_564 49.94(12) yes
O6 8_564 Tb1 N1 8_564 117.33(15) yes
O4 8_564 Tb1 N1 8_564 72.74(15) yes
O6 8_564 Tb1 O3 8_564 71.49(18) yes
O4 8_564 Tb1 O3 8_564 74.84(15) yes
N1 8_564 Tb1 O3 8_564 120.02(17) yes
O6 8_564 Tb1 O1 8_564 108.94(15) yes
O4 8_564 Tb1 O1 8_564 76.41(14) yes
N1 8_564 Tb1 O1 8_564 74.23(15) yes
O3 8_564 Tb1 O1 8_564 49.71(18) yes
O6 8_564 Tb1 N4 8_564 90.69(15) yes
O4 8_564 Tb1 N4 8_564 74.44(13) yes
N1 8_564 Tb1 N4 8_564 97.02(17) yes
O3 8_564 Tb1 N4 8_564 25.21(16) yes
O1 8_564 Tb1 N4 8_564 24.50(15) yes
O6 8_564 Tb1 N5 8_564 24.96(12) yes
O4 8_564 Tb1 N5 8_564 25.01(14) yes
N1 8_564 Tb1 N5 8_564 95.55(15) yes
O3 8_564 Tb1 N5 8_564 70.49(16) yes
O1 8_564 Tb1 N5 8_564 92.19(14) yes
O6 8_564 Tb1 O1 . 66.92(15) yes
O4 8_564 Tb1 O1 . 116.25(14) yes
N1 8_564 Tb1 O1 . 144.72(15) yes
O3 8_564 Tb1 O1 . 94.94(17) yes
O1 8_564 Tb1 O1 . 140.0(2) yes
O6 8_564 Tb1 O3 . 98.96(18) yes
O4 8_564 Tb1 O3 . 139.36(15) yes
N1 8_564 Tb1 O3 . 143.71(18) yes
O3 8_564 Tb1 O3 . 69.8(2) yes
O1 8_564 Tb1 O3 . 94.94(17) yes
O6 8_564 Tb1 O4 . 134.70(12) yes
O4 8_564 Tb1 O4 . 144.70(19) yes
N1 8_564 Tb1 O4 . 79.27(15) yes
O3 8_564 Tb1 O4 . 139.36(15) yes
O1 8_564 Tb1 O4 . 116.25(14) yes
O6 8_564 Tb1 O6 . 168.7(2) yes
O4 8_564 Tb1 O6 . 134.70(12) yes
N1 8_564 Tb1 O6 . 72.42(14) yes
O3 8_564 Tb1 O6 . 98.96(18) yes
O1 8_564 Tb1 O6 . 66.92(15) yes
O6 8_564 Tb1 N1 . 72.42(14) yes
O4 8_564 Tb1 N1 . 79.27(15) yes
N1 8_564 Tb1 N1 . 74.39(19) yes
O3 8_564 Tb1 N1 . 143.71(18) yes
O1 8_564 Tb1 N1 . 144.72(15) yes
O6 8_564 Tb1 N4 . 82.05(14) yes
O4 8_564 Tb1 N4 . 131.00(14) yes
N1 8_564 Tb1 N4 . 153.70(15) yes
O3 8_564 Tb1 N4 . 81.72(17) yes
O1 8_564 Tb1 N4 . 118.21(17) yes
O6 8_564 Tb1 N5 . 157.84(12) yes
O4 8_564 Tb1 N5 . 147.79(12) yes
N1 8_564 Tb1 N5 . 75.25(13) yes
O3 8_564 Tb1 N5 . 119.77(17) yes
O1 8_564 Tb1 N5 . 91.69(15) yes
N4 8_564 Tb1 N5 8_564 81.05(13) yes
N4 8_564 Tb1 O1 . 118.21(17) yes
N5 8_564 Tb1 O1 . 91.69(15) yes
N4 8_564 Tb1 O3 . 81.72(17) yes
N5 8_564 Tb1 O3 . 119.77(17) yes
O1 . Tb1 O3 . 49.71(18) yes
N4 8_564 Tb1 O4 . 131.00(14) yes
N5 8_564 Tb1 O4 . 147.79(12) yes
O1 . Tb1 O4 . 76.41(14) yes
O3 . Tb1 O4 . 74.84(15) yes
N4 8_564 Tb1 O6 . 82.05(14) yes
N5 8_564 Tb1 O6 . 157.84(12) yes
O1 . Tb1 O6 . 108.94(15) yes
O3 . Tb1 O6 . 71.49(18) yes
O4 . Tb1 O6 . 49.94(12) yes
N4 8_564 Tb1 N1 . 153.70(15) yes
N5 8_564 Tb1 N1 . 75.25(13) yes
O1 . Tb1 N1 . 74.23(15) yes
O3 . Tb1 N1 . 120.02(17) yes
O4 . Tb1 N1 . 72.74(15) yes
N4 8_564 Tb1 N4 . 100.5(2) yes
N5 8_564 Tb1 N4 . 106.40(15) yes
O1 . Tb1 N4 . 24.50(15) yes
O3 . Tb1 N4 . 25.21(16) yes
O4 . Tb1 N4 . 74.44(13) yes
N4 8_564 Tb1 N5 . 106.40(15) yes
N5 8_564 Tb1 N5 . 168.62(17) yes
O1 . Tb1 N5 . 92.19(14) yes
O3 . Tb1 N5 . 70.49(16) yes
O4 . Tb1 N5 . 25.01(14) yes
O6 . Tb1 N1 . 117.33(15) yes
O6 . Tb1 N4 . 90.69(15) yes
N1 . Tb1 N4 . 97.02(17) yes
O6 . Tb1 N5 . 24.96(12) yes
N1 . Tb1 N5 . 95.55(14) yes
N4 . Tb1 N5 . 81.05(13) yes
N4 8_564 Eu1 N5 8_564 81.05(13) yes
N4 8_564 Eu1 O6 8_564 90.69(15) yes
N5 8_564 Eu1 O6 8_564 24.96(12) yes
N4 8_564 Eu1 O4 8_564 74.44(13) yes
N5 8_564 Eu1 O4 8_564 25.01(14) yes
O6 8_564 Eu1 O4 8_564 49.94(12) yes
N4 8_564 Eu1 N1 8_564 97.02(17) yes
N5 8_564 Eu1 N1 8_564 95.55(15) yes
O6 8_564 Eu1 N1 8_564 117.33(15) yes
O4 8_564 Eu1 N1 8_564 72.74(15) yes
N4 8_564 Eu1 O3 8_564 25.21(16) yes
N5 8_564 Eu1 O3 8_564 70.49(16) yes
O6 8_564 Eu1 O3 8_564 71.49(18) yes
O4 8_564 Eu1 O3 8_564 74.84(15) yes
N1 8_564 Eu1 O3 8_564 120.02(17) yes
N4 8_564 Eu1 O1 8_564 24.50(15) yes
N5 8_564 Eu1 O1 8_564 92.19(14) yes
O6 8_564 Eu1 O1 8_564 108.94(15) yes
O4 8_564 Eu1 O1 8_564 76.41(14) yes
N1 8_564 Eu1 O1 8_564 74.23(15) yes
N4 8_564 Eu1 O1 . 118.21(17) yes
N5 8_564 Eu1 O1 . 91.69(15) yes
O6 8_564 Eu1 O1 . 66.92(15) yes
O4 8_564 Eu1 O1 . 116.25(14) yes
N1 8_564 Eu1 O1 . 144.72(15) yes
N4 8_564 Eu1 O3 . 81.72(17) yes
N5 8_564 Eu1 O3 . 119.77(17) yes
O6 8_564 Eu1 O3 . 98.96(18) yes
O4 8_564 Eu1 O3 . 139.36(15) yes
N1 8_564 Eu1 O3 . 143.71(18) yes
N4 8_564 Eu1 O4 . 131.00(14) yes
N5 8_564 Eu1 O4 . 147.79(12) yes
O6 8_564 Eu1 O4 . 134.70(12) yes
O4 8_564 Eu1 O4 . 144.70(19) yes
N1 8_564 Eu1 O4 . 79.27(15) yes
N4 8_564 Eu1 O6 . 82.05(14) yes
N5 8_564 Eu1 O6 . 157.84(12) yes
O6 8_564 Eu1 O6 . 168.7(2) yes
O4 8_564 Eu1 O6 . 134.70(12) yes
N1 8_564 Eu1 O6 . 72.42(14) yes
N4 8_564 Eu1 N1 . 153.70(15) yes
N5 8_564 Eu1 N1 . 75.25(13) yes
O6 8_564 Eu1 N1 . 72.42(14) yes
O4 8_564 Eu1 N1 . 79.27(15) yes
N1 8_564 Eu1 N1 . 74.39(19) yes
N4 8_564 Eu1 N4 . 100.5(2) yes
N5 8_564 Eu1 N4 . 106.40(15) yes
O6 8_564 Eu1 N4 . 82.05(14) yes
O4 8_564 Eu1 N4 . 131.00(14) yes
N1 8_564 Eu1 N4 . 153.70(15) yes
N4 8_564 Eu1 N5 . 106.40(15) yes
N5 8_564 Eu1 N5 . 168.62(17) yes
O6 8_564 Eu1 N5 . 157.84(12) yes
O4 8_564 Eu1 N5 . 147.79(12) yes
N1 8_564 Eu1 N5 . 75.25(13) yes
O3 8_564 Eu1 O1 8_564 49.71(18) yes
O3 8_564 Eu1 O1 . 94.94(17) yes
O1 8_564 Eu1 O1 . 140.0(2) yes
O3 8_564 Eu1 O3 . 69.8(2) yes
O1 8_564 Eu1 O3 . 94.94(17) yes
O1 . Eu1 O3 . 49.71(18) yes
O3 8_564 Eu1 O4 . 139.36(15) yes
O1 8_564 Eu1 O4 . 116.25(14) yes
O1 . Eu1 O4 . 76.41(14) yes
O3 . Eu1 O4 . 74.84(15) yes
O3 8_564 Eu1 O6 . 98.96(18) yes
O1 8_564 Eu1 O6 . 66.92(15) yes
O1 . Eu1 O6 . 108.94(15) yes
O3 . Eu1 O6 . 71.49(18) yes
O4 . Eu1 O6 . 49.94(12) yes
O3 8_564 Eu1 N1 . 143.71(18) yes
O1 8_564 Eu1 N1 . 144.72(15) yes
O1 . Eu1 N1 . 74.23(15) yes
O3 . Eu1 N1 . 120.02(17) yes
O4 . Eu1 N1 . 72.74(15) yes
O3 8_564 Eu1 N4 . 81.72(17) yes
O1 8_564 Eu1 N4 . 118.21(17) yes
O1 . Eu1 N4 . 24.50(15) yes
O3 . Eu1 N4 . 25.21(16) yes
O4 . Eu1 N4 . 74.44(13) yes
O3 8_564 Eu1 N5 . 119.77(17) yes
O1 8_564 Eu1 N5 . 91.69(15) yes
O1 . Eu1 N5 . 92.19(14) yes
O3 . Eu1 N5 . 70.49(16) yes
O4 . Eu1 N5 . 25.01(14) yes
O6 . Eu1 N1 . 117.33(15) yes
O6 . Eu1 N4 . 90.69(15) yes
N1 . Eu1 N4 . 97.02(17) yes
O6 . Eu1 N5 . 24.96(12) yes
N1 . Eu1 N5 . 95.55(14) yes
N4 . Eu1 N5 . 81.05(13) yes
Tb1 . O1 N4 . 98.3(3) yes
Eu1 . O1 N4 . 98.3(3) yes
Tb1 . O3 N4 . 95.9(3) yes
Eu1 . O3 N4 . 95.9(3) yes
Tb1 . O4 N5 . 96.2(3) yes
Eu1 . O4 N5 . 96.2(3) yes
Tb1 . O6 N5 . 96.1(2) yes
Eu1 . O6 N5 . 96.1(2) yes
Tb1 . N1 C17 . 173.4(5) yes
Eu1 . N1 C17 . 173.4(5) yes
C1 8_554 N2 C5 8_554 107.6(3) yes
C1 8_554 N2 C1 . 111.8(5) yes
C5 8_554 N2 C1 . 109.2(4) yes
C1 8_554 N2 C5 . 109.2(4) yes
C5 8_554 N2 C5 . 111.5(5) yes
C1 . N2 C5 . 107.6(3) yes
C9 8_464 N3 C13 8_464 107.2(4) yes
C9 8_464 N3 C9 . 110.1(5) yes
C13 8_464 N3 C9 . 110.7(3) yes
C9 8_464 N3 C13 . 110.7(3) yes
C13 8_464 N3 C13 . 111.0(6) yes
C9 . N3 C13 . 107.2(4) yes
Eu1 . N4 O3 . 58.9(3) yes
Tb1 . N4 O3 . 58.9(3) yes
Eu1 . N4 O2 . 177.5(4) yes
Tb1 . N4 O2 . 177.5(4) yes
O3 . N4 O2 . 121.0(6) yes
Eu1 . N4 O1 . 57.2(2) yes
Tb1 . N4 O1 . 57.2(2) yes
O3 . N4 O1 . 116.1(4) yes
O2 . N4 O1 . 122.9(6) yes
Eu1 . N5 O4 . 58.7(2) yes
Eu1 . N5 O6 . 59.0(2) yes
O4 . N5 O6 . 117.6(4) yes
O4 . N5 Tb1 . 58.7(2) yes
O6 . N5 Tb1 . 59.0(2) yes
Eu1 . N5 O5 . 178.3(4) yes
O4 . N5 O5 . 119.7(5) yes
O6 . N5 O5 . 122.6(5) yes
Tb1 . N5 O5 . 178.3(4) yes
N2 . C1 C2 . 116.3(4) yes
N2 . C1 H11 . 107.7 no
C2 . C1 H11 . 107.0 no
N2 . C1 H12 . 106.5 no
C2 . C1 H12 . 109.4 no
H11 . C1 H12 . 109.8 no
C1 . C2 C3 . 114.7(7) yes
C1 . C2 H21 . 109.7 no
C3 . C2 H21 . 106.7 no
C1 . C2 H22 . 110.5 no
C3 . C2 H22 . 106.1 no
H21 . C2 H22 . 108.8 no
C2 . C3 C4 . 119.8(12) yes
C2 . C3 H31 . 105.9 no
C4 . C3 H31 . 102.2 no
C2 . C3 H32 . 107.3 no
C4 . C3 H32 . 111.6 no
H31 . C3 H32 . 109.5 no
C3 . C4 H41 . 109.2 no
C3 . C4 H42 . 114.3 no
H41 . C4 H42 . 109.5 no
C3 . C4 H43 . 104.8 no
H41 . C4 H43 . 109.5 no
H42 . C4 H43 . 109.5 no
N2 . C5 C6 . 117.8(4) yes
N2 . C5 H51 . 107.8 no
C6 . C5 H51 . 107.9 no
N2 . C5 H52 . 106.2 no
C6 . C5 H52 . 107.7 no
H51 . C5 H52 . 109.3 no
C5 . C6 C7 . 112.0(5) yes
C5 . C6 H61 . 106.2 no
C7 . C6 H61 . 108.5 no
C5 . C6 H62 . 110.0 no
C7 . C6 H62 . 109.4 no
H61 . C6 H62 . 110.8 no
C6 . C7 C8 . 113.8(7) yes
C6 . C7 H71 . 108.4 no
C8 . C7 H71 . 107.8 no
C6 . C7 H72 . 109.1 no
C8 . C7 H72 . 109.1 no
H71 . C7 H72 . 108.5 no
C7 . C8 H81 . 111.4 no
C7 . C8 H82 . 110.6 no
H81 . C8 H82 . 109.4 no
C7 . C8 H83 . 109.4 no
H81 . C8 H83 . 109.3 no
H82 . C8 H83 . 106.6 no
N3 . C9 C10 . 115.7(5) yes
N3 . C9 H91 . 106.2 no
C10 . C9 H91 . 107.9 no
N3 . C9 H92 . 107.7 no
C10 . C9 H92 . 110.1 no
H91 . C9 H92 . 109.1 no
C9 . C10 C11 . 110.7(6) yes
C9 . C10 H101 . 109.2 no
C11 . C10 H101 . 109.8 no
C9 . C10 H102 . 110.9 no
C11 . C10 H102 . 105.8 no
H101 . C10 H102 . 110.4 no
C10 . C11 C12 . 116.5(8) yes
C10 . C11 H111 . 107.8 no
C12 . C11 H111 . 107.4 no
C10 . C11 H112 . 107.8 no
C12 . C11 H112 . 107.8 no
H111 . C11 H112 . 109.5 no
C11 . C12 H121 . 109.6 no
C11 . C12 H122 . 109.6 no
H121 . C12 H122 . 109.5 no
C11 . C12 H123 . 109.2 no
H121 . C12 H123 . 109.5 no
H122 . C12 H123 . 109.5 no
N3 . C13 C14 . 119.7(5) yes
N3 . C13 H131 . 105.9 no
C14 . C13 H131 . 104.9 no
N3 . C13 H132 . 107.4 no
C14 . C13 H132 . 110.5 no
H131 . C13 H132 . 107.8 no
C13 . C14 C15 . 114.4(7) yes
C13 . C14 H141 . 109.7 no
C15 . C14 H141 . 107.0 no
C13 . C14 H142 . 108.5 no
C15 . C14 H142 . 107.7 no
H141 . C14 H142 . 109.3 no
C14 . C15 C16 . 114.9(11) yes
C14 . C15 H151 . 110.8 no
C16 . C15 H151 . 108.1 no
C14 . C15 H152 . 106.1 no
C16 . C15 H152 . 108.3 no
H151 . C15 H152 . 108.6 no
C15 . C16 H161 . 106.3 no
C15 . C16 H162 . 108.1 no
H161 . C16 H162 . 111.9 no
C15 . C16 H163 . 106.5 no
H161 . C16 H163 . 111.2 no
H162 . C16 H163 . 112.5 no
Au1 . C17 N1 . 173.6(6) yes

loop_
_geom_bond_atom_site_label_1
_geom_bond_atom_site_label_2
_geom_bond_site_symmetry_2
_geom_bond_distance
_geom_bond_publ_flag
Au1 C17 6_545 1.971(4) yes
Au1 C17 . 1.971(4) yes
Tb1 O6 8_564 2.521(4) yes
Tb1 O4 8_564 2.515(4) yes
Tb1 N1 8_564 2.502(3) yes
Tb1 O3 8_564 2.489(4) yes
Tb1 O1 8_564 2.457(3) yes
Tb1 N4 8_564 2.891(5) yes
Tb1 N5 8_564 2.925(4) yes
Tb1 O1 . 2.457(3) yes
Tb1 O3 . 2.489(4) yes
Tb1 O4 . 2.515(4) yes
Tb1 O6 . 2.521(4) yes
Tb1 N1 . 2.502(3) yes
Tb1 N4 . 2.891(5) yes
Tb1 N5 . 2.925(4) yes
Eu1 N4 8_564 2.891(5) yes
Eu1 N5 8_564 2.925(4) yes
Eu1 O6 8_564 2.521(4) yes
Eu1 O4 8_564 2.515(4) yes
Eu1 N1 8_564 2.502(3) yes
Eu1 O3 8_564 2.489(4) yes
Eu1 O1 8_564 2.457(3) yes
Eu1 O1 . 2.457(3) yes
Eu1 O3 . 2.489(4) yes
Eu1 O4 . 2.515(4) yes
Eu1 O6 . 2.521(4) yes
Eu1 N1 . 2.502(3) yes
Eu1 N4 . 2.891(5) yes
Eu1 N5 . 2.925(4) yes
O1 N4 . 1.212(6) yes
O2 N4 . 1.216(6) yes
O3 N4 . 1.238(7) yes
O4 N5 . 1.244(6) yes
O5 N5 . 1.218(5) yes
O6 N5 . 1.241(6) yes
N1 C17 . 1.128(5) yes
N2 C1 8_554 1.536(6) yes
N2 C5 8_554 1.514(6) yes
N2 C1 . 1.536(6) yes
N2 C5 . 1.514(6) yes
N3 C9 8_464 1.520(6) yes
N3 C13 8_464 1.512(7) yes
N3 C9 . 1.520(6) yes
N3 C13 . 1.512(7) yes
C1 C2 . 1.516(9) yes
C1 H11 . 0.968 no
C1 H12 . 0.956 no
C2 C3 . 1.453(14) yes
C2 H21 . 0.968 no
C2 H22 . 0.988 no
C3 C4 . 1.321(17) yes
C3 H31 . 0.950 no
C3 H32 . 0.950 no
C4 H41 . 0.950 no
C4 H42 . 0.950 no
C4 H43 . 0.950 no
C5 C6 . 1.502(9) yes
C5 H51 . 0.978 no
C5 H52 . 0.966 no
C6 C7 . 1.483(10) yes
C6 H61 . 0.976 no
C6 H62 . 0.982 no
C7 C8 . 1.460(12) yes
C7 H71 . 0.965 no
C7 H72 . 0.974 no
C8 H81 . 0.963 no
C8 H82 . 0.966 no
C8 H83 . 0.968 no
C9 C10 . 1.510(9) yes
C9 H91 . 0.968 no
C9 H92 . 0.963 no
C10 C11 . 1.533(9) yes
C10 H101 . 0.959 no
C10 H102 . 0.963 no
C11 C12 . 1.424(11) yes
C11 H111 . 0.950 no
C11 H112 . 0.950 no
C12 H121 . 0.950 no
C12 H122 . 0.950 no
C12 H123 . 0.950 no
C13 C14 . 1.474(10) yes
C13 H131 . 0.974 no
C13 H132 . 0.976 no
C14 C15 . 1.453(12) yes
C14 H141 . 0.974 no
C14 H142 . 0.979 no
C15 C16 . 1.431(14) yes
C15 H151 . 0.965 no
C15 H152 . 0.964 no
C16 H161 . 1.046 no
C16 H162 . 1.054 no
C16 H163 . 1.041 no

loop_
_oxford_twin_element_scale_factors
0.513
0.487
